data_4514010
loop_
_publ_author_name
'Lambic, Nikola S.'
'Sommer, Roger D.'
'Ison, Elon A.'

_publ_section_title
;
 Tuning Catalytic Activity in the Hydrogenation of Unactivated Olefins
 with Transition-Metal Oxos as the Lewis Base Component of Frustrated
 Lewis Pairs
;
_journal_issue 2
_journal_name_full 'ACS Catalysis'
_journal_page_first 1170
_journal_paper_doi 10.1021/acscatal.6b03313
_journal_volume 7
_journal_year 2017
_chemical_formula_moiety 'C49 H34 Al F15 N3 O Re, C5 H12'
_chemical_formula_sum 'C54 H46 Al F15 N3 O Re'
_chemical_formula_weight 1251.12
_space_group_crystal_system triclinic
_space_group_IT_number 2
_space_group_name_Hall '-P 1'
_space_group_name_H-M_alt 'P -1'
_symmetry_space_group_name_Hall '-P 1'
_symmetry_space_group_name_H-M 'P -1'
_atom_sites_solution_hydrogens geom
_audit_creation_date 2016-10-11
_audit_creation_method
;
Olex2 1.2
(compiled 2016.09.09 svn.r3337 for OlexSys, GUI svn.r5227)
;
_cell_angle_alpha 67.591(10)
_cell_angle_beta 72.379(9)
_cell_angle_gamma 69.555(9)
_cell_formula_units_Z 2
_cell_length_a 12.546(3)
_cell_length_b 14.078(3)
_cell_length_c 17.037(5)
_cell_measurement_reflns_used 9676
_cell_measurement_temperature 100
_cell_measurement_theta_max 27.62
_cell_measurement_theta_min 2.41
_cell_volume 2556.2(11)
_computing_cell_refinement 'SAINT v8.34A (Bruker, 2013)'
_computing_data_reduction 'SAINT v8.34A (Bruker, 2013)'
_computing_molecular_graphics 'Olex2 (Dolomanov et al., 2009)'
_computing_publication_material 'Olex2 (Dolomanov et al., 2009)'
_computing_structure_refinement 'ShelXL (Sheldrick, 2015)'
_diffrn_ambient_temperature 100
_diffrn_detector_area_resol_mean 8
_diffrn_measured_fraction_theta_full 0.999
_diffrn_measured_fraction_theta_max 0.999
_diffrn_measurement_device_type 'Bruker SMART APEX CCD area detector'
_diffrn_measurement_method '\w and \f scans'
_diffrn_radiation_monochromator graphite
_diffrn_radiation_type MoK\a
_diffrn_radiation_wavelength 0.71073
_diffrn_reflns_av_R_equivalents 0.0436
_diffrn_reflns_av_unetI/netI 0.0269
_diffrn_reflns_Laue_measured_fraction_full 0.999
_diffrn_reflns_Laue_measured_fraction_max 0.999
_diffrn_reflns_limit_h_max 14
_diffrn_reflns_limit_h_min -14
_diffrn_reflns_limit_k_max 16
_diffrn_reflns_limit_k_min -16
_diffrn_reflns_limit_l_max 20
_diffrn_reflns_limit_l_min -20
_diffrn_reflns_number 73730
_diffrn_reflns_point_group_measured_fraction_full 0.999
_diffrn_reflns_point_group_measured_fraction_max 0.999
_diffrn_reflns_theta_full 25.027
_diffrn_reflns_theta_max 25.027
_diffrn_reflns_theta_min 1.318
_diffrn_source 'sealed tube'
_diffrn_standards_number 0
_exptl_absorpt_coefficient_mu 2.491
_exptl_absorpt_correction_T_max 0.8776
_exptl_absorpt_correction_T_min 0.5559
_exptl_absorpt_correction_type numerical
_exptl_absorpt_process_details
;
'SADABS-2014/5 (Bruker,2014/5) was used for absorption correction.
wR2(int) was 0.0622 before and 0.0489 after correction.
The Ratio of minimum to maximum transmission is 0.666.
The \l/2 correction factor is 0.00150.

wR2(int) =  0.0579 (selected reflections only, before parameter refinement)

 Cycle  wR2(incid)  wR2(diffr)  Mean wt.
    1     0.0550      0.0529     0.9301
    2     0.0524      0.0522     0.9305
    3     0.0521      0.0521     0.9305
    4     0.0520      0.0520     0.9305
    5     0.0520      0.0520     0.9305
    6     0.0519      0.0520     0.9306
----------------------------------------------
   50     0.0519      0.0519     0.9308

 wR2(int) =  0.0519 (selected reflections only, after parameter refinement)

;
_exptl_crystal_colour brown
_exptl_crystal_colour_lustre clear
_exptl_crystal_colour_primary brown
_exptl_crystal_density_diffrn 1.625
_exptl_crystal_description block
_exptl_crystal_F_000 1244
_exptl_crystal_preparation 'Reaction of aluminum Lewis acid with rhenium oxo complex in toluene'
_exptl_crystal_recrystallization_method 'Vapor diffusion of pentane into concentrated toluene solution of complex'
_exptl_crystal_size_max 0.325
_exptl_crystal_size_mid 0.125
_exptl_crystal_size_min 0.097
_exptl_transmission_factor_max 0.84790
_exptl_transmission_factor_min 0.56532
_refine_diff_density_max 6.348
_refine_diff_density_min -1.295
_refine_diff_density_rms 0.169
_refine_ls_extinction_method none
_refine_ls_goodness_of_fit_ref 1.100
_refine_ls_hydrogen_treatment constr
_refine_ls_matrix_type full
_refine_ls_number_parameters 714
_refine_ls_number_reflns 9018
_refine_ls_number_restraints 258
_refine_ls_restrained_S_all 1.085
_refine_ls_R_factor_all 0.0528
_refine_ls_R_factor_gt 0.0481
_refine_ls_shift/su_max 0.001
_refine_ls_shift/su_mean 0.000
_refine_ls_structure_factor_coef Fsqd
_refine_ls_weighting_details 'w=1/[\s^2^(Fo^2^)+(0.0645P)^2^+24.8716P] where P=(Fo^2^+2Fc^2^)/3'
_refine_ls_weighting_scheme calc
_refine_ls_wR_factor_gt 0.1268
_refine_ls_wR_factor_ref 0.1301
_reflns_Friedel_coverage 0.000
_reflns_number_gt 8345
_reflns_number_total 9018
_reflns_threshold_expression 'I > 2\s(I)'
_cod_data_source_file cs6b03313_si_003.cif
_cod_data_source_block best
_cod_original_cell_volume 2556.3(11)
_cod_database_code 4514010
_shelx_space_group_comment
;
The symmetry employed for this shelxl refinement is uniquely defined
by the following loop, which should always be used as a source of
symmetry information in preference to the above space-group names.
They are only intended as comments.
;
_shelx_estimated_absorpt_t_max 0.794
_shelx_estimated_absorpt_t_min 0.498
_exptl_absorpt_special_details
;
Rint 0.0622 for mu = 0 and 0.0489 for mu = 2.490 mm-1
;
_olex2_refinement_description
;
1. Fixed Uiso
 At 1.2 times of:
  All C(H) groups, All C(H,H) groups
 At 1.5 times of:
  All C(H,H,H) groups
2. Uiso/Uaniso restraints and constraints
C1 \\sim C1A \\sim C2 \\sim C2A \\sim C3 \\sim C3A \\sim C4 \\sim C4A \\sim C5
\\sim C5A \\sim C6 \\sim C6A: within 2A with sigma of 0.04 and sigma for
terminal atoms of 0.08
3. Rigid body (RIGU) restrains
 C1, C1A, C2, C2A, C3, C3A, C4, C4A, C5, C5A, C6, C6A
 with sigma for 1-2 distances of 0.004 and sigma for 1-3 distances of 0.004
4. Others
 Fixed Sof: C1A(0.5) C2A(0.5) H2A(0.5) C3A(0.5) H3A(0.5) C4A(0.5) H4A(0.5)
 C5A(0.5) H5A(0.5) C6A(0.5) H6A(0.5) C2(0.5) H2(0.5) C3(0.5) H3(0.5) C4(0.5)
 H4(0.5) C5(0.5) H5(0.5) C6(0.5) H6(0.5) C1(0.5)
5.a Secondary CH2 refined with riding coordinates:
 C7(H7A,H7B), C13(H13A,H13B), C2S(H2SA,H2SB), C3S(H3SA,H3SB), C4S(H4SA,H4SB)
5.b Aromatic/amide H refined with riding coordinates:
 C2A(H2A), C3A(H3A), C4A(H4A), C5A(H5A), C6A(H6A), C2(H2), C3(H3), C4(H4),
 C5(H5), C6(H6), C9(H9), C10(H10), C11(H11), C16(H16), C18(H18), C25(H25),
 C27(H27)
5.c Fitted hexagon refined as free rotating group:
 C1A(C2A,C3A,C4A,C5A,C6A), C2(C3,C4,C5,C6,C1)
5.d Idealised Me refined as rotating group:
 C20(H20A,H20B,H20C), C21(H21A,H21B,H21C), C22(H22A,H22B,H22C), C29(H29A,H29B,
 H29C), C30(H30A,H30B,H30C), C31(H31A,H31B,H31C), C1S(H1SA,H1SB,H1SC), C5S(H5SA,
 H5SB,H5SC)
;
_shelx_shelxl_version_number 2014/7
_olex2_exptl_crystal_mounting_method 'Paratone oil'
_olex2_submission_original_sample_id Adduct
_olex2_submission_special_instructions 'No special instructions were received'

loop_
_space_group_symop_operation_xyz
'x, y, z'
'-x, -y, -z'

loop_
_atom_site_label
_atom_site_type_symbol
_atom_site_fract_x
_atom_site_fract_y
_atom_site_fract_z
_atom_site_U_iso_or_equiv
_atom_site_adp_type
_atom_site_occupancy
_atom_site_site_symmetry_order
_atom_site_calc_flag
_atom_site_refinement_flags_posn
_atom_site_refinement_flags_adp
_atom_site_refinement_flags_occupancy
_atom_site_disorder_assembly
_atom_site_disorder_group
Re1 Re 0.33157(2) 0.26185(2) 0.25835(2) 0.01326(10) Uani 1 1 d . . . . .
Al1 Al 0.18444(16) 0.13551(15) 0.19739(12) 0.0158(4) Uani 1 1 d . . . . .
F1 F -0.0073(4) 0.0894(4) 0.3653(3) 0.0309(10) Uani 1 1 d . . . . .
F2 F -0.2394(4) 0.1660(5) 0.3959(3) 0.0445(13) Uani 1 1 d . . . . .
F3 F -0.3460(4) 0.3188(4) 0.2682(3) 0.0416(12) Uani 1 1 d . . . . .
F4 F -0.2199(4) 0.3961(4) 0.1097(3) 0.0350(11) Uani 1 1 d . . . . .
F5 F 0.0121(3) 0.3207(3) 0.0778(3) 0.0266(9) Uani 1 1 d . . . . .
F6 F 0.0928(4) 0.0965(4) 0.0660(3) 0.0325(10) Uani 1 1 d . . . . .
F7 F 0.1918(5) 0.0661(4) -0.0891(3) 0.0461(13) Uani 1 1 d . . . . .
F8 F 0.4075(5) 0.0902(5) -0.1663(3) 0.0582(16) Uani 1 1 d . . . . .
F9 F 0.5252(5) 0.1451(5) -0.0866(4) 0.0565(15) Uani 1 1 d . . . . .
F10 F 0.4286(4) 0.1724(4) 0.0697(3) 0.0379(11) Uani 1 1 d . . . . .
F11 F 0.0593(4) -0.0435(3) 0.2470(3) 0.0329(10) Uani 1 1 d . . . . .
F12 F 0.1328(5) -0.2550(4) 0.3083(4) 0.0541(15) Uani 1 1 d . . . . .
F13 F 0.3448(6) -0.3489(4) 0.3521(4) 0.0616(16) Uani 1 1 d . . . . .
F14 F 0.4771(5) -0.2259(4) 0.3429(4) 0.0542(14) Uani 1 1 d . . . . .
F15 F 0.4037(3) -0.0133(3) 0.2826(3) 0.0327(10) Uani 1 1 d . . . . .
O1 O 0.2486(4) 0.2051(3) 0.2304(3) 0.0177(9) Uani 1 1 d . . . . .
N1 N 0.3730(5) 0.3822(4) 0.1609(3) 0.0177(11) Uani 1 1 d . . . . .
N2 N 0.5062(5) 0.2073(4) 0.2270(3) 0.0167(11) Uani 1 1 d . . . . .
N3 N 0.3763(5) 0.1772(4) 0.3700(3) 0.0181(12) Uani 1 1 d . . . . .
C1A C 0.2068(11) 0.3660(12) 0.3215(13) 0.027(4) Uani 0.5 1 d . U P A 2
C2A C 0.0969(14) 0.3508(11) 0.3413(11) 0.040(4) Uani 0.5 1 d G U P A 2
H2A H 0.0861 0.2956 0.3279 0.048 Uiso 0.5 1 calc R . P A 2
C3A C 0.0026(11) 0.4164(13) 0.3808(11) 0.053(4) Uani 0.5 1 d G U P A 2
H3A H -0.0725 0.4060 0.3944 0.063 Uiso 0.5 1 calc R . P A 2
C4A C 0.0184(12) 0.4972(12) 0.4005(11) 0.052(5) Uani 0.5 1 d G U P A 2
H4A H -0.0460 0.5420 0.4275 0.063 Uiso 0.5 1 calc R . P A 2
C5A C 0.1283(14) 0.5124(12) 0.3807(12) 0.044(4) Uani 0.5 1 d G U P A 2
H5A H 0.1391 0.5676 0.3941 0.053 Uiso 0.5 1 calc R . P A 2
C6A C 0.2226(11) 0.4468(14) 0.3412(14) 0.038(4) Uani 0.5 1 d G U P A 2
H6A H 0.2977 0.4572 0.3277 0.045 Uiso 0.5 1 calc R . P A 2
C2 C 0.0981(12) 0.3933(9) 0.3238(10) 0.028(3) Uani 0.5 1 d . U P A 1
H2 H 0.0725 0.3554 0.3005 0.034 Uiso 0.5 1 calc R . P A 1
C3 C 0.0176(9) 0.4672(10) 0.3628(10) 0.041(4) Uani 0.5 1 d G U P A 1
H3 H -0.0629 0.4798 0.3662 0.049 Uiso 0.5 1 calc R . P A 1
C4 C 0.0549(11) 0.5226(9) 0.3969(9) 0.036(4) Uani 0.5 1 d G U P A 1
H4 H -0.0001 0.5732 0.4236 0.043 Uiso 0.5 1 calc R . P A 1
C5 C 0.1727(12) 0.5042(11) 0.3919(10) 0.035(4) Uani 0.5 1 d G U P A 1
H5 H 0.1983 0.5421 0.4152 0.042 Uiso 0.5 1 calc R . P A 1
C6 C 0.2532(9) 0.4303(13) 0.3529(12) 0.031(4) Uani 0.5 1 d G U P A 1
H6 H 0.3337 0.4177 0.3494 0.037 Uiso 0.5 1 calc R . P A 1
C1 C 0.2159(11) 0.3748(11) 0.3188(12) 0.020(4) Uani 0.5 1 d G U P A 1
C7 C 0.4837(6) 0.3574(6) 0.1007(4) 0.0231(15) Uani 1 1 d . . . . .
H7A H 0.5215 0.4159 0.0807 0.028 Uiso 1 1 calc R . . . .
H7B H 0.4692 0.3504 0.0495 0.028 Uiso 1 1 calc R . . . .
C8 C 0.5606(6) 0.2561(6) 0.1459(4) 0.0215(14) Uani 1 1 d . . . . .
C9 C 0.6758(6) 0.2096(6) 0.1169(5) 0.0287(17) Uani 1 1 d . . . . .
H9 H 0.7141 0.2396 0.0597 0.034 Uiso 1 1 calc R . . . .
C10 C 0.7341(6) 0.1186(7) 0.1727(6) 0.0336(19) Uani 1 1 d . . . . .
H10 H 0.8131 0.0855 0.1536 0.040 Uiso 1 1 calc R . . . .
C11 C 0.6778(6) 0.0756(7) 0.2564(5) 0.0300(17) Uani 1 1 d . . . . .
H11 H 0.7177 0.0134 0.2949 0.036 Uiso 1 1 calc R . . . .
C12 C 0.5638(6) 0.1241(6) 0.2823(5) 0.0244(15) Uani 1 1 d . . . . .
C13 C 0.4893(6) 0.0958(6) 0.3709(5) 0.0257(16) Uani 1 1 d . . . . .
H13A H 0.4779 0.0244 0.3858 0.031 Uiso 1 1 calc R . . . .
H13B H 0.5272 0.0945 0.4147 0.031 Uiso 1 1 calc R . . . .
C14 C 0.3119(6) 0.4939(5) 0.1387(4) 0.0196(14) Uani 1 1 d . . . . .
C15 C 0.2097(6) 0.5282(5) 0.1072(4) 0.0223(15) Uani 1 1 d . . . . .
C16 C 0.1488(7) 0.6359(6) 0.0887(5) 0.0263(16) Uani 1 1 d . . . . .
H16 H 0.0802 0.6595 0.0661 0.032 Uiso 1 1 calc R . . . .
C17 C 0.1858(7) 0.7086(6) 0.1023(5) 0.0276(16) Uani 1 1 d . . . . .
C18 C 0.2904(7) 0.6736(6) 0.1305(5) 0.0290(17) Uani 1 1 d . . . . .
H18 H 0.3188 0.7238 0.1372 0.035 Uiso 1 1 calc R . . . .
C19 C 0.3540(6) 0.5678(6) 0.1491(5) 0.0254(15) Uani 1 1 d . . . . .
C20 C 0.1651(7) 0.4516(6) 0.0919(5) 0.0284(16) Uani 1 1 d . . . . .
H20A H 0.2295 0.4056 0.0625 0.043 Uiso 1 1 calc GR . . . .
H20B H 0.1064 0.4917 0.0557 0.043 Uiso 1 1 calc GR . . . .
H20C H 0.1305 0.4078 0.1475 0.043 Uiso 1 1 calc GR . . . .
C21 C 0.1182(8) 0.8249(6) 0.0830(5) 0.0360(19) Uani 1 1 d . . . . .
H21A H 0.0738 0.8432 0.0384 0.054 Uiso 1 1 calc GR . . . .
H21B H 0.1721 0.8695 0.0622 0.054 Uiso 1 1 calc GR . . . .
H21C H 0.0649 0.8371 0.1358 0.054 Uiso 1 1 calc GR . . . .
C22 C 0.4640(7) 0.5351(6) 0.1820(5) 0.0333(18) Uani 1 1 d . . . . .
H22A H 0.4793 0.4597 0.2166 0.050 Uiso 1 1 calc GR . . . .
H22B H 0.4557 0.5784 0.2179 0.050 Uiso 1 1 calc GR . . . .
H22C H 0.5287 0.5458 0.1329 0.050 Uiso 1 1 calc GR . . . .
C23 C 0.3173(6) 0.1834(6) 0.4566(4) 0.0207(14) Uani 1 1 d . . . . .
C24 C 0.3569(7) 0.2301(7) 0.4976(5) 0.0334(18) Uani 1 1 d . . . . .
C25 C 0.2967(7) 0.2363(8) 0.5798(5) 0.038(2) Uani 1 1 d . . . . .
H25 H 0.3230 0.2683 0.6078 0.046 Uiso 1 1 calc R . . . .
C26 C 0.2007(7) 0.1980(7) 0.6219(5) 0.0308(17) Uani 1 1 d . . . . .
C27 C 0.1642(7) 0.1507(8) 0.5805(5) 0.038(2) Uani 1 1 d . . . . .
H27 H 0.0984 0.1234 0.6088 0.046 Uiso 1 1 calc R . . . .
C28 C 0.2214(7) 0.1421(7) 0.4979(5) 0.0294(17) Uani 1 1 d . . . . .
C29 C 0.1792(10) 0.0897(10) 0.4559(6) 0.061(3) Uani 1 1 d . . . . .
H29A H 0.1424 0.1438 0.4084 0.091 Uiso 1 1 calc GR . . . .
H29B H 0.1226 0.0528 0.4987 0.091 Uiso 1 1 calc GR . . . .
H29C H 0.2449 0.0381 0.4332 0.091 Uiso 1 1 calc GR . . . .
C30 C 0.4607(9) 0.2729(12) 0.4569(8) 0.071(4) Uani 1 1 d . . . . .
H30A H 0.5287 0.2191 0.4783 0.106 Uiso 1 1 calc GR . . . .
H30B H 0.4476 0.3373 0.4718 0.106 Uiso 1 1 calc GR . . . .
H30C H 0.4740 0.2902 0.3939 0.106 Uiso 1 1 calc GR . . . .
C31 C 0.1361(8) 0.2064(9) 0.7122(5) 0.045(2) Uani 1 1 d . . . . .
H31A H 0.1911 0.2028 0.7443 0.067 Uiso 1 1 calc GR . . . .
H31B H 0.0999 0.1474 0.7434 0.067 Uiso 1 1 calc GR . . . .
H31C H 0.0761 0.2743 0.7064 0.067 Uiso 1 1 calc GR . . . .
C32 C 0.0167(7) 0.2013(6) 0.2188(5) 0.0331(19) Uani 1 1 d . . . . .
C33 C -0.0451(6) 0.2796(5) 0.1589(4) 0.0186(14) Uani 1 1 d . . . . .
C34 C -0.1640(7) 0.3207(7) 0.1732(6) 0.0336(18) Uani 1 1 d . . . . .
C35 C -0.2299(6) 0.2815(6) 0.2539(5) 0.0265(16) Uani 1 1 d . . . . .
C36 C -0.1743(6) 0.2051(7) 0.3170(5) 0.0301(17) Uani 1 1 d . . . . .
C37 C -0.0565(6) 0.1672(5) 0.2998(4) 0.0200(14) Uani 1 1 d . . . . .
C38 C 0.2277(6) -0.0191(5) 0.2631(4) 0.0196(14) Uani 1 1 d . . . . .
C39 C 0.3320(6) -0.0709(6) 0.2893(5) 0.0265(16) Uani 1 1 d . . . . .
C40 C 0.3728(7) -0.1802(7) 0.3198(6) 0.0380(19) Uani 1 1 d . . . . .
C41 C 0.3057(8) -0.2421(6) 0.3253(6) 0.042(2) Uani 1 1 d . . . . .
C42 C 0.1989(8) -0.1953(6) 0.3023(6) 0.0373(19) Uani 1 1 d . . . . .
C43 C 0.1626(7) -0.0858(6) 0.2710(5) 0.0257(16) Uani 1 1 d . . . . .
C44 C 0.2547(6) 0.1378(5) 0.0746(4) 0.0208(14) Uani 1 1 d . . . . .
C45 C 0.2007(6) 0.1094(6) 0.0302(5) 0.0247(15) Uani 1 1 d . . . . .
C46 C 0.2499(7) 0.0931(6) -0.0500(5) 0.0305(17) Uani 1 1 d . . . . .
C47 C 0.3579(8) 0.1054(7) -0.0885(5) 0.0367(19) Uani 1 1 d . . . . .
C48 C 0.4178(7) 0.1330(7) -0.0484(5) 0.0356(19) Uani 1 1 d . . . . .
C49 C 0.3653(6) 0.1479(6) 0.0319(5) 0.0270(16) Uani 1 1 d . . . . .
C1S C 0.3346(12) -0.4324(11) 0.5539(9) 0.085(4) Uani 1 1 d . . . . .
H1SA H 0.4096 -0.4357 0.5136 0.128 Uiso 1 1 calc GR . . . .
H1SB H 0.3040 -0.3623 0.5629 0.128 Uiso 1 1 calc GR . . . .
H1SC H 0.2801 -0.4437 0.5297 0.128 Uiso 1 1 calc GR . . . .
C2S C 0.3496(13) -0.5132(10) 0.6347(8) 0.089(5) Uani 1 1 d . . . . .
H2SA H 0.4121 -0.5036 0.6528 0.107 Uiso 1 1 calc R . . . .
H2SB H 0.3809 -0.5820 0.6221 0.107 Uiso 1 1 calc R . . . .
C3S C 0.2588(9) -0.5275(8) 0.7096(7) 0.052(3) Uani 1 1 d . . . . .
H3SA H 0.2269 -0.4578 0.7206 0.063 Uiso 1 1 calc R . . . .
H3SB H 0.1973 -0.5376 0.6908 0.063 Uiso 1 1 calc R . . . .
C4S C 0.2674(14) -0.6046(12) 0.7919(9) 0.110(7) Uani 1 1 d . . . . .
H4SA H 0.3306 -0.5967 0.8104 0.132 Uiso 1 1 calc R . . . .
H4SB H 0.2958 -0.6748 0.7819 0.132 Uiso 1 1 calc R . . . .
C5S C 0.1750(9) -0.6135(8) 0.8656(7) 0.058(3) Uani 1 1 d . . . . .
H5SA H 0.1224 -0.5427 0.8639 0.086 Uiso 1 1 calc GR . . . .
H5SB H 0.2069 -0.6444 0.9186 0.086 Uiso 1 1 calc GR . . . .
H5SC H 0.1323 -0.6596 0.8650 0.086 Uiso 1 1 calc GR . . . .

loop_
_atom_site_aniso_label
_atom_site_aniso_U_11
_atom_site_aniso_U_22
_atom_site_aniso_U_33
_atom_site_aniso_U_23
_atom_site_aniso_U_13
_atom_site_aniso_U_12
Re1 0.01223(14) 0.01585(14) 0.01150(14) -0.00345(10) -0.00017(9) -0.00617(10)
Al1 0.0138(9) 0.0179(9) 0.0164(10) -0.0038(8) -0.0030(7) -0.0067(8)
F1 0.022(2) 0.045(3) 0.022(2) -0.0090(19) -0.0037(17) -0.0059(19)
F2 0.022(2) 0.078(4) 0.026(2) -0.017(2) 0.0089(19) -0.015(2)
F3 0.011(2) 0.059(3) 0.055(3) -0.029(3) -0.003(2) -0.001(2)
F4 0.021(2) 0.040(3) 0.041(3) -0.009(2) -0.018(2) 0.0026(19)
F5 0.021(2) 0.029(2) 0.028(2) -0.0016(18) -0.0076(17) -0.0091(17)
F6 0.030(2) 0.048(3) 0.031(2) -0.018(2) -0.0041(19) -0.018(2)
F7 0.062(3) 0.057(3) 0.034(3) -0.027(2) -0.012(2) -0.015(3)
F8 0.073(4) 0.070(4) 0.030(3) -0.032(3) 0.012(3) -0.018(3)
F9 0.037(3) 0.080(4) 0.050(3) -0.034(3) 0.022(2) -0.023(3)
F10 0.024(2) 0.061(3) 0.038(3) -0.026(2) 0.0048(19) -0.020(2)
F11 0.032(2) 0.029(2) 0.043(3) -0.008(2) -0.011(2) -0.0149(19)
F12 0.068(4) 0.030(3) 0.071(4) -0.004(3) -0.020(3) -0.029(3)
F13 0.086(4) 0.025(3) 0.065(4) -0.005(3) -0.028(3) -0.003(3)
F14 0.045(3) 0.039(3) 0.073(4) -0.014(3) -0.030(3) 0.007(2)
F15 0.018(2) 0.032(2) 0.053(3) -0.020(2) -0.010(2) -0.0020(18)
O1 0.018(2) 0.018(2) 0.018(2) -0.0027(19) -0.0048(19) -0.0078(19)
N1 0.015(3) 0.022(3) 0.016(3) -0.005(2) 0.004(2) -0.011(2)
N2 0.012(3) 0.027(3) 0.014(3) -0.012(2) 0.002(2) -0.006(2)
N3 0.014(3) 0.026(3) 0.010(3) -0.004(2) 0.003(2) -0.006(2)
C1A 0.036(7) 0.019(7) 0.013(9) 0.003(7) -0.005(6) -0.001(5)
C2A 0.033(6) 0.043(9) 0.040(9) -0.021(8) 0.004(6) -0.006(6)
C3A 0.041(7) 0.062(9) 0.053(10) -0.035(9) 0.002(6) -0.001(7)
C4A 0.050(8) 0.055(9) 0.046(9) -0.028(8) -0.003(7) 0.000(6)
C5A 0.051(8) 0.038(7) 0.035(8) -0.016(6) -0.005(7) 0.001(7)
C6A 0.046(8) 0.029(7) 0.031(9) -0.011(7) 0.001(7) -0.007(6)
C2 0.028(6) 0.016(7) 0.034(8) -0.010(7) 0.002(5) -0.002(5)
C3 0.036(6) 0.031(7) 0.050(9) -0.026(7) 0.003(6) 0.002(5)
C4 0.046(8) 0.022(6) 0.032(7) -0.013(6) 0.008(6) -0.007(6)
C5 0.051(8) 0.025(7) 0.023(7) -0.011(6) 0.004(6) -0.008(6)
C6 0.043(7) 0.025(7) 0.022(8) -0.010(6) 0.004(6) -0.011(6)
C1 0.026(6) 0.016(7) 0.007(8) -0.002(6) 0.009(5) -0.006(5)
C7 0.028(4) 0.027(4) 0.013(3) -0.004(3) 0.003(3) -0.014(3)
C8 0.024(4) 0.032(4) 0.017(3) -0.013(3) -0.002(3) -0.013(3)
C9 0.024(4) 0.042(4) 0.026(4) -0.021(3) 0.006(3) -0.015(3)
C10 0.013(3) 0.050(5) 0.048(5) -0.034(4) 0.000(3) -0.004(3)
C11 0.020(4) 0.038(4) 0.036(4) -0.021(4) -0.006(3) -0.001(3)
C12 0.027(4) 0.029(4) 0.027(4) -0.014(3) -0.013(3) -0.007(3)
C13 0.015(3) 0.038(4) 0.023(4) -0.012(3) -0.009(3) 0.002(3)
C14 0.026(4) 0.017(3) 0.015(3) -0.002(3) 0.001(3) -0.011(3)
C15 0.028(4) 0.020(3) 0.014(3) 0.002(3) -0.003(3) -0.011(3)
C16 0.027(4) 0.026(4) 0.021(4) -0.001(3) -0.003(3) -0.009(3)
C17 0.036(4) 0.024(4) 0.019(4) -0.005(3) 0.001(3) -0.010(3)
C18 0.042(5) 0.027(4) 0.022(4) -0.009(3) -0.001(3) -0.016(3)
C19 0.030(4) 0.024(4) 0.020(4) -0.001(3) 0.000(3) -0.014(3)
C20 0.032(4) 0.023(4) 0.033(4) -0.001(3) -0.019(3) -0.008(3)
C21 0.049(5) 0.020(4) 0.031(4) -0.006(3) 0.001(4) -0.009(4)
C22 0.040(5) 0.032(4) 0.038(5) -0.009(4) -0.011(4) -0.021(4)
C23 0.014(3) 0.031(4) 0.013(3) -0.005(3) -0.003(3) -0.002(3)
C24 0.020(4) 0.056(5) 0.030(4) -0.023(4) -0.002(3) -0.009(4)
C25 0.026(4) 0.064(6) 0.030(4) -0.024(4) -0.005(3) -0.007(4)
C26 0.024(4) 0.048(5) 0.015(4) -0.009(3) -0.003(3) -0.005(3)
C27 0.034(4) 0.061(6) 0.017(4) -0.006(4) 0.003(3) -0.024(4)
C28 0.034(4) 0.043(4) 0.012(3) -0.004(3) -0.001(3) -0.020(4)
C29 0.076(7) 0.106(9) 0.025(5) -0.022(5) 0.020(5) -0.078(7)
C30 0.050(6) 0.140(11) 0.067(7) -0.076(8) 0.028(5) -0.062(7)
C31 0.034(5) 0.075(7) 0.021(4) -0.019(4) 0.003(3) -0.010(4)
C32 0.036(4) 0.033(4) 0.029(4) -0.021(4) -0.017(3) 0.015(3)
C33 0.014(3) 0.026(3) 0.018(3) -0.009(3) 0.005(3) -0.012(3)
C34 0.030(4) 0.035(4) 0.041(5) -0.016(4) -0.022(4) 0.003(3)
C35 0.005(3) 0.038(4) 0.038(4) -0.020(4) -0.003(3) 0.000(3)
C36 0.019(4) 0.046(5) 0.027(4) -0.021(4) 0.002(3) -0.006(3)
C37 0.016(3) 0.025(3) 0.022(3) -0.009(3) -0.009(3) -0.003(3)
C38 0.019(3) 0.021(3) 0.021(3) -0.009(3) -0.003(3) -0.006(3)
C39 0.026(4) 0.024(4) 0.030(4) -0.014(3) -0.004(3) -0.003(3)
C40 0.035(5) 0.033(4) 0.042(5) -0.011(4) -0.015(4) 0.002(4)
C41 0.057(6) 0.018(4) 0.039(5) -0.002(3) -0.012(4) -0.004(4)
C42 0.047(5) 0.026(4) 0.043(5) -0.008(4) -0.009(4) -0.017(4)
C43 0.030(4) 0.024(4) 0.020(4) -0.003(3) -0.005(3) -0.007(3)
C44 0.021(3) 0.019(3) 0.018(3) -0.004(3) -0.001(3) -0.004(3)
C45 0.029(4) 0.022(3) 0.023(4) -0.006(3) -0.006(3) -0.005(3)
C46 0.046(5) 0.026(4) 0.021(4) -0.009(3) -0.008(3) -0.010(3)
C47 0.045(5) 0.037(4) 0.022(4) -0.015(3) 0.005(4) -0.007(4)
C48 0.030(4) 0.040(5) 0.029(4) -0.013(4) 0.011(3) -0.012(4)
C49 0.023(4) 0.030(4) 0.029(4) -0.014(3) 0.003(3) -0.010(3)
C1S 0.078(9) 0.086(9) 0.066(8) 0.012(7) -0.010(7) -0.035(8)
C2S 0.100(10) 0.058(7) 0.051(7) -0.009(6) 0.020(7) 0.009(7)
C3S 0.041(5) 0.045(5) 0.053(6) -0.005(5) -0.005(5) -0.006(4)
C4S 0.106(12) 0.072(9) 0.062(8) 0.009(7) 0.023(8) 0.016(8)
C5S 0.058(6) 0.042(5) 0.055(6) -0.005(5) 0.004(5) -0.018(5)

loop_
_atom_type_symbol
_atom_type_description
_atom_type_scat_dispersion_real
_atom_type_scat_dispersion_imag
_atom_type_scat_source
C C 0.0033 0.0016 'International Tables Vol C Tables 4.2.6.8 and 6.1.1.4'
H H 0.0000 0.0000 'International Tables Vol C Tables 4.2.6.8 and 6.1.1.4'
Al Al 0.0645 0.0514 'International Tables Vol C Tables 4.2.6.8 and 6.1.1.4'
F F 0.0171 0.0103 'International Tables Vol C Tables 4.2.6.8 and 6.1.1.4'
N N 0.0061 0.0033 'International Tables Vol C Tables 4.2.6.8 and 6.1.1.4'
O O 0.0106 0.0060 'International Tables Vol C Tables 4.2.6.8 and 6.1.1.4'
Re Re -1.0185 7.2310 'International Tables Vol C Tables 4.2.6.8 and 6.1.1.4'

loop_
_geom_angle_atom_site_label_1
_geom_angle_atom_site_label_2
_geom_angle_atom_site_label_3
_geom_angle
O1 Re1 N1 110.6(2)
O1 Re1 N2 116.4(2)
O1 Re1 N3 112.3(2)
O1 Re1 C1A 103.5(5)
O1 Re1 C1 107.9(4)
N1 Re1 N2 77.8(2)
N1 Re1 C1A 90.7(5)
N1 Re1 C1 87.1(5)
N2 Re1 C1A 140.1(5)
N2 Re1 C1 135.7(4)
N3 Re1 N1 136.4(2)
N3 Re1 N2 76.5(2)
N3 Re1 C1A 86.9(6)
N3 Re1 C1 87.3(5)
O1 Al1 C32 106.2(3)
O1 Al1 C38 109.4(3)
O1 Al1 C44 110.7(3)
C32 Al1 C38 113.1(3)
C32 Al1 C44 114.6(3)
C38 Al1 C44 102.9(3)
Re1 O1 Al1 171.7(3)
C7 N1 Re1 116.5(4)
C14 N1 Re1 129.8(4)
C14 N1 C7 113.7(5)
C8 N2 Re1 117.6(5)
C12 N2 Re1 120.4(5)
C12 N2 C8 121.9(6)
C13 N3 Re1 118.1(4)
C23 N3 Re1 130.1(4)
C23 N3 C13 111.8(5)
C2A C1A Re1 112.6(8)
C2A C1A C6A 120.0
C6A C1A Re1 127.4(8)
C1A C2A H2A 120.0
C1A C2A C3A 120.0
C3A C2A H2A 120.0
C2A C3A H3A 120.0
C4A C3A C2A 120.0
C4A C3A H3A 120.0
C3A C4A H4A 120.0
C3A C4A C5A 120.0
C5A C4A H4A 120.0
C4A C5A H5A 120.0
C6A C5A C4A 120.0
C6A C5A H5A 120.0
C1A C6A H6A 120.0
C5A C6A C1A 120.0
C5A C6A H6A 120.0
C3 C2 H2 120.0
C3 C2 C1 120.0
C1 C2 H2 120.0
C2 C3 H3 120.0
C2 C3 C4 120.0
C4 C3 H3 120.0
C3 C4 H4 120.0
C5 C4 C3 120.0
C5 C4 H4 120.0
C4 C5 H5 120.0
C4 C5 C6 120.0
C6 C5 H5 120.0
C5 C6 H6 120.0
C1 C6 C5 120.0
C1 C6 H6 120.0
C2 C1 Re1 117.5(7)
C6 C1 Re1 122.5(7)
C6 C1 C2 120.0
N1 C7 H7A 109.9
N1 C7 H7B 109.9
N1 C7 C8 109.1(5)
H7A C7 H7B 108.3
C8 C7 H7A 109.9
C8 C7 H7B 109.9
N2 C8 C7 112.7(6)
N2 C8 C9 119.0(7)
C9 C8 C7 128.3(7)
C8 C9 H9 120.6
C8 C9 C10 118.8(7)
C10 C9 H9 120.6
C9 C10 H10 119.8
C9 C10 C11 120.3(7)
C11 C10 H10 119.8
C10 C11 H11 120.5
C12 C11 C10 118.9(8)
C12 C11 H11 120.5
N2 C12 C11 120.6(7)
N2 C12 C13 111.8(6)
C11 C12 C13 127.6(7)
N3 C13 C12 107.9(6)
N3 C13 H13A 110.1
N3 C13 H13B 110.1
C12 C13 H13A 110.1
C12 C13 H13B 110.1
H13A C13 H13B 108.4
C15 C14 N1 119.5(6)
C15 C14 C19 120.0(6)
C19 C14 N1 120.5(6)
C14 C15 C20 121.2(6)
C16 C15 C14 119.2(7)
C16 C15 C20 119.6(7)
C15 C16 H16 119.2
C17 C16 C15 121.6(7)
C17 C16 H16 119.2
C16 C17 C18 118.2(7)
C16 C17 C21 121.1(7)
C18 C17 C21 120.7(7)
C17 C18 H18 119.0
C19 C18 C17 122.0(7)
C19 C18 H18 119.0
C14 C19 C22 122.1(7)
C18 C19 C14 118.8(7)
C18 C19 C22 119.1(7)
C15 C20 H20A 109.5
C15 C20 H20B 109.5
C15 C20 H20C 109.5
H20A C20 H20B 109.5
H20A C20 H20C 109.5
H20B C20 H20C 109.5
C17 C21 H21A 109.5
C17 C21 H21B 109.5
C17 C21 H21C 109.5
H21A C21 H21B 109.5
H21A C21 H21C 109.5
H21B C21 H21C 109.5
C19 C22 H22A 109.5
C19 C22 H22B 109.5
C19 C22 H22C 109.5
H22A C22 H22B 109.5
H22A C22 H22C 109.5
H22B C22 H22C 109.5
C24 C23 N3 120.2(6)
C28 C23 N3 119.2(6)
C28 C23 C24 120.6(6)
C23 C24 C30 122.5(7)
C25 C24 C23 118.4(7)
C25 C24 C30 119.2(8)
C24 C25 H25 118.7
C26 C25 C24 122.6(8)
C26 C25 H25 118.7
C25 C26 C27 117.9(7)
C25 C26 C31 121.4(8)
C27 C26 C31 120.7(7)
C26 C27 H27 119.0
C26 C27 C28 122.1(7)
C28 C27 H27 119.0
C23 C28 C27 118.4(7)
C23 C28 C29 121.5(7)
C27 C28 C29 120.1(7)
C28 C29 H29A 109.5
C28 C29 H29B 109.5
C28 C29 H29C 109.5
H29A C29 H29B 109.5
H29A C29 H29C 109.5
H29B C29 H29C 109.5
C24 C30 H30A 109.5
C24 C30 H30B 109.5
C24 C30 H30C 109.5
H30A C30 H30B 109.5
H30A C30 H30C 109.5
H30B C30 H30C 109.5
C26 C31 H31A 109.5
C26 C31 H31B 109.5
C26 C31 H31C 109.5
H31A C31 H31B 109.5
H31A C31 H31C 109.5
H31B C31 H31C 109.5
C33 C32 Al1 125.9(6)
C33 C32 C37 111.8(7)
C37 C32 Al1 122.3(5)
F5 C33 C32 119.2(6)
F5 C33 C34 115.4(6)
C32 C33 C34 125.4(7)
F4 C34 C33 122.1(8)
F4 C34 C35 118.5(7)
C33 C34 C35 119.3(7)
F3 C35 C34 120.0(7)
F3 C35 C36 121.4(7)
C36 C35 C34 118.5(6)
C35 C36 F2 118.4(6)
C35 C36 C37 120.0(7)
C37 C36 F2 121.6(7)
F1 C37 C32 118.4(6)
F1 C37 C36 116.6(6)
C36 C37 C32 125.0(7)
C39 C38 Al1 123.2(5)
C39 C38 C43 114.8(6)
C43 C38 Al1 121.0(5)
F15 C39 C38 119.6(6)
F15 C39 C40 116.4(7)
C38 C39 C40 124.0(7)
F14 C40 C39 120.9(8)
F14 C40 C41 120.2(7)
C41 C40 C39 118.8(8)
F13 C41 C40 120.2(8)
F13 C41 C42 119.7(8)
C40 C41 C42 120.1(7)
F12 C42 C41 120.4(7)
F12 C42 C43 120.6(8)
C41 C42 C43 118.9(7)
F11 C43 C38 119.6(6)
F11 C43 C42 117.0(7)
C42 C43 C38 123.3(7)
C45 C44 Al1 119.8(5)
C45 C44 C49 113.7(6)
C49 C44 Al1 125.5(6)
F6 C45 C44 118.9(6)
F6 C45 C46 116.6(7)
C44 C45 C46 124.5(7)
F7 C46 C45 120.9(7)
F7 C46 C47 120.3(7)
C47 C46 C45 118.7(7)
F8 C47 C46 120.0(8)
F8 C47 C48 119.6(8)
C46 C47 C48 120.5(7)
F9 C48 C47 120.5(7)
F9 C48 C49 120.8(8)
C47 C48 C49 118.7(7)
F10 C49 C44 119.5(6)
F10 C49 C48 116.6(7)
C44 C49 C48 123.9(7)
H1SA C1S H1SB 109.5
H1SA C1S H1SC 109.5
H1SB C1S H1SC 109.5
C2S C1S H1SA 109.5
C2S C1S H1SB 109.5
C2S C1S H1SC 109.5
C1S C2S H2SA 106.3
C1S C2S H2SB 106.3
C1S C2S C3S 124.2(12)
H2SA C2S H2SB 106.4
C3S C2S H2SA 106.3
C3S C2S H2SB 106.3
C2S C3S H3SA 105.5
C2S C3S H3SB 105.5
H3SA C3S H3SB 106.0
C4S C3S C2S 127.4(11)
C4S C3S H3SA 105.5
C4S C3S H3SB 105.5
C3S C4S H4SA 106.0
C3S C4S H4SB 106.0
C3S C4S C5S 125.4(12)
H4SA C4S H4SB 106.3
C5S C4S H4SA 106.0
C5S C4S H4SB 106.0
C4S C5S H5SA 109.5
C4S C5S H5SB 109.5
C4S C5S H5SC 109.5
H5SA C5S H5SB 109.5
H5SA C5S H5SC 109.5
H5SB C5S H5SC 109.5

loop_
_geom_bond_atom_site_label_1
_geom_bond_atom_site_label_2
_geom_bond_distance
Re1 O1 1.765(4)
Re1 N1 1.961(5)
Re1 N2 2.025(5)
Re1 N3 1.950(5)
Re1 C1A 2.083(12)
Re1 C1 2.104(10)
Al1 O1 1.781(5)
Al1 C32 1.962(8)
Al1 C38 1.993(7)
Al1 C44 2.001(7)
F1 C37 1.356(8)
F2 C36 1.365(9)
F3 C35 1.343(8)
F4 C34 1.361(9)
F5 C33 1.356(8)
F6 C45 1.351(9)
F7 C46 1.341(9)
F8 C47 1.346(9)
F9 C48 1.346(9)
F10 C49 1.354(9)
F11 C43 1.341(9)
F12 C42 1.333(9)
F13 C41 1.344(9)
F14 C40 1.347(10)
F15 C39 1.362(9)
N1 C7 1.474(8)
N1 C14 1.444(9)
N2 C8 1.370(9)
N2 C12 1.328(9)
N3 C13 1.480(9)
N3 C23 1.458(8)
C1A C2A 1.3900
C1A C6A 1.3900
C2A H2A 0.9500
C2A C3A 1.3900
C3A H3A 0.9500
C3A C4A 1.3900
C4A H4A 0.9500
C4A C5A 1.3900
C5A H5A 0.9500
C5A C6A 1.3900
C6A H6A 0.9500
C2 H2 0.9500
C2 C3 1.3900
C2 C1 1.3900
C3 H3 0.9500
C3 C4 1.3900
C4 H4 0.9500
C4 C5 1.3900
C5 H5 0.9500
C5 C6 1.3900
C6 H6 0.9500
C6 C1 1.3900
C7 H7A 0.9900
C7 H7B 0.9900
C7 C8 1.487(10)
C8 C9 1.384(10)
C9 H9 0.9500
C9 C10 1.385(12)
C10 H10 0.9500
C10 C11 1.390(12)
C11 H11 0.9500
C11 C12 1.368(10)
C12 C13 1.503(10)
C13 H13A 0.9900
C13 H13B 0.9900
C14 C15 1.397(10)
C14 C19 1.405(10)
C15 C16 1.397(10)
C15 C20 1.506(10)
C16 H16 0.9500
C16 C17 1.379(11)
C17 C18 1.394(11)
C17 C21 1.515(10)
C18 H18 0.9500
C18 C19 1.385(11)
C19 C22 1.503(11)
C20 H20A 0.9800
C20 H20B 0.9800
C20 H20C 0.9800
C21 H21A 0.9800
C21 H21B 0.9800
C21 H21C 0.9800
C22 H22A 0.9800
C22 H22B 0.9800
C22 H22C 0.9800
C23 C24 1.398(11)
C23 C28 1.396(10)
C24 C25 1.394(11)
C24 C30 1.491(12)
C25 H25 0.9500
C25 C26 1.375(12)
C26 C27 1.385(12)
C26 C31 1.534(10)
C27 H27 0.9500
C27 C28 1.402(11)
C28 C29 1.497(12)
C29 H29A 0.9800
C29 H29B 0.9800
C29 H29C 0.9800
C30 H30A 0.9800
C30 H30B 0.9800
C30 H30C 0.9800
C31 H31A 0.9800
C31 H31B 0.9800
C31 H31C 0.9800
C32 C33 1.372(10)
C32 C37 1.419(11)
C33 C34 1.380(10)
C34 C35 1.390(12)
C35 C36 1.359(11)
C36 C37 1.365(10)
C38 C39 1.372(10)
C38 C43 1.392(10)
C39 C40 1.379(11)
C40 C41 1.370(13)
C41 C42 1.374(13)
C42 C43 1.377(11)
C44 C45 1.385(10)
C44 C49 1.387(10)
C45 C46 1.390(10)
C46 C47 1.355(12)
C47 C48 1.378(13)
C48 C49 1.389(11)
C1S H1SA 0.9800
C1S H1SB 0.9800
C1S H1SC 0.9800
C1S C2S 1.427(17)
C2S H2SA 0.9900
C2S H2SB 0.9900
C2S C3S 1.432(15)
C3S H3SA 0.9900
C3S H3SB 0.9900
C3S C4S 1.416(16)
C4S H4SA 0.9900
C4S H4SB 0.9900
C4S C5S 1.427(16)
C5S H5SA 0.9800
C5S H5SB 0.9800
C5S H5SC 0.9800

loop_
_geom_torsion_atom_site_label_1
_geom_torsion_atom_site_label_2
_geom_torsion_atom_site_label_3
_geom_torsion_atom_site_label_4
_geom_torsion
Re1 N1 C7 C8 -22.8(7)
Re1 N1 C14 C15 -71.4(8)
Re1 N1 C14 C19 108.2(7)
Re1 N2 C8 C7 12.5(7)
Re1 N2 C8 C9 -168.8(5)
Re1 N2 C12 C11 168.6(5)
Re1 N2 C12 C13 -12.1(8)
Re1 N3 C13 C12 20.7(7)
Re1 N3 C23 C24 -103.7(7)
Re1 N3 C23 C28 76.4(8)
Re1 C1A C2A C3A -177.7(11)
Re1 C1A C6A C5A 177.3(13)
Al1 C32 C33 F5 -3.2(10)
Al1 C32 C33 C34 175.8(6)
Al1 C32 C37 F1 2.9(9)
Al1 C32 C37 C36 -175.7(6)
Al1 C38 C39 F15 10.3(9)
Al1 C38 C39 C40 -167.1(6)
Al1 C38 C43 F11 -11.2(9)
Al1 C38 C43 C42 168.5(6)
Al1 C44 C45 F6 10.0(9)
Al1 C44 C45 C46 -170.1(6)
Al1 C44 C49 F10 -9.4(10)
Al1 C44 C49 C48 169.8(6)
F2 C36 C37 F1 -0.6(11)
F2 C36 C37 C32 178.0(7)
F3 C35 C36 F2 0.5(11)
F3 C35 C36 C37 178.5(7)
F4 C34 C35 F3 -0.7(11)
F4 C34 C35 C36 179.1(7)
F5 C33 C34 F4 1.1(10)
F5 C33 C34 C35 178.6(6)
F6 C45 C46 F7 0.1(10)
F6 C45 C46 C47 179.9(7)
F7 C46 C47 F8 -0.1(12)
F7 C46 C47 C48 -180.0(7)
F8 C47 C48 F9 0.0(13)
F8 C47 C48 C49 -179.8(8)
F9 C48 C49 F10 -1.4(12)
F9 C48 C49 C44 179.4(7)
F12 C42 C43 F11 -0.2(12)
F12 C42 C43 C38 -179.9(7)
F13 C41 C42 F12 1.5(13)
F13 C41 C42 C43 -176.8(8)
F14 C40 C41 F13 -1.5(14)
F14 C40 C41 C42 179.4(8)
F15 C39 C40 F14 1.3(12)
F15 C39 C40 C41 -178.0(7)
N1 C7 C8 N2 6.0(8)
N1 C7 C8 C9 -172.6(7)
N1 C14 C15 C16 177.8(6)
N1 C14 C15 C20 -2.9(10)
N1 C14 C19 C18 -177.3(6)
N1 C14 C19 C22 0.9(10)
N2 C8 C9 C10 -3.7(10)
N2 C12 C13 N3 -5.0(8)
N3 C23 C24 C25 178.7(7)
N3 C23 C24 C30 -1.4(13)
N3 C23 C28 C27 -178.6(7)
N3 C23 C28 C29 1.2(12)
C1A C2A C3A C4A 0.0
C2A C1A C6A C5A 0.0
C2A C3A C4A C5A 0.0
C3A C4A C5A C6A 0.0
C4A C5A C6A C1A 0.0
C6A C1A C2A C3A 0.0
C2 C3 C4 C5 0.0
C3 C2 C1 Re1 -179.9(11)
C3 C2 C1 C6 0.0
C3 C4 C5 C6 0.0
C4 C5 C6 C1 0.0
C5 C6 C1 Re1 179.9(11)
C5 C6 C1 C2 0.0
C1 C2 C3 C4 0.0
C7 N1 C14 C15 109.4(7)
C7 N1 C14 C19 -71.0(8)
C7 C8 C9 C10 174.8(7)
C8 N2 C12 C11 -8.3(10)
C8 N2 C12 C13 171.0(6)
C8 C9 C10 C11 -0.4(11)
C9 C10 C11 C12 0.4(11)
C10 C11 C12 N2 3.8(11)
C10 C11 C12 C13 -175.3(7)
C11 C12 C13 N3 174.3(7)
C12 N2 C8 C7 -170.6(6)
C12 N2 C8 C9 8.2(10)
C13 N3 C23 C24 73.4(8)
C13 N3 C23 C28 -106.5(7)
C14 N1 C7 C8 156.5(6)
C14 C15 C16 C17 -1.3(10)
C15 C14 C19 C18 2.3(10)
C15 C14 C19 C22 -179.4(7)
C15 C16 C17 C18 3.8(11)
C15 C16 C17 C21 -179.3(7)
C16 C17 C18 C19 -3.3(11)
C17 C18 C19 C14 0.3(11)
C17 C18 C19 C22 -178.0(7)
C19 C14 C15 C16 -1.9(10)
C19 C14 C15 C20 177.4(7)
C20 C15 C16 C17 179.5(7)
C21 C17 C18 C19 179.7(7)
C23 N3 C13 C12 -156.8(6)
C23 C24 C25 C26 0.3(13)
C24 C23 C28 C27 1.4(12)
C24 C23 C28 C29 -178.7(9)
C24 C25 C26 C27 0.6(13)
C24 C25 C26 C31 -179.8(8)
C25 C26 C27 C28 -0.5(13)
C26 C27 C28 C23 -0.5(13)
C26 C27 C28 C29 179.6(9)
C28 C23 C24 C25 -1.4(12)
C28 C23 C24 C30 178.5(10)
C30 C24 C25 C26 -179.5(10)
C31 C26 C27 C28 179.9(8)
C32 C33 C34 F4 -177.9(7)
C32 C33 C34 C35 -0.4(12)
C33 C32 C37 F1 179.6(6)
C33 C32 C37 C36 1.0(11)
C33 C34 C35 F3 -178.3(7)
C33 C34 C35 C36 1.5(11)
C34 C35 C36 F2 -179.3(7)
C34 C35 C36 C37 -1.3(11)
C35 C36 C37 F1 -178.6(7)
C35 C36 C37 C32 0.1(12)
C37 C32 C33 F5 -179.7(6)
C37 C32 C33 C34 -0.8(11)
C38 C39 C40 F14 178.7(7)
C38 C39 C40 C41 -0.6(13)
C39 C38 C43 F11 -179.8(6)
C39 C38 C43 C42 -0.1(11)
C39 C40 C41 F13 177.8(8)
C39 C40 C41 C42 -1.2(14)
C40 C41 C42 F12 -179.4(8)
C40 C41 C42 C43 2.2(13)
C41 C42 C43 F11 178.1(7)
C41 C42 C43 C38 -1.6(13)
C43 C38 C39 F15 178.6(6)
C43 C38 C39 C40 1.2(11)
C44 C45 C46 F7 -179.7(7)
C44 C45 C46 C47 0.1(12)
C45 C44 C49 F10 -178.2(6)
C45 C44 C49 C48 1.0(11)
C45 C46 C47 F8 -179.9(7)
C45 C46 C47 C48 0.2(12)
C46 C47 C48 F9 179.9(8)
C46 C47 C48 C49 0.1(13)
C47 C48 C49 F10 178.4(7)
C47 C48 C49 C44 -0.8(13)
C49 C44 C45 F6 179.5(6)
C49 C44 C45 C46 -0.7(11)
C1S C2S C3S C4S -179.0(17)
C2S C3S C4S C5S 177.8(16)
